data_9014453
loop_
_publ_author_name
'Gutt, C.'
'Asmussen, B.'
'Press, W.'
'Johnson, M. R.'
'Handa, Y. P.'
'Tse, J. S.'

_publ_section_title
;
 The structure of deuterated methane-hydrate
 Note: T = 2 K
;
_journal_name_full 'Journal of Chemical Physics'
_journal_page_first 4713
_journal_page_last 4721
_journal_paper_doi 10.1063/1.1288789
_journal_volume 113
_journal_year 2000
_chemical_compound_source Synthetic
_chemical_formula_sum 'C4 H46 O23'
_chemical_name_mineral 'Methane hydrate'
_space_group_IT_number 223
_symmetry_space_group_name_Hall '-P 4n 2 3'
_symmetry_space_group_name_H-M 'P m -3 n'
_cell_angle_alpha 90
_cell_angle_beta 90
_cell_angle_gamma 90
_cell_formula_units_Z 2
_cell_length_a 11.821
_cell_length_b 11.821
_cell_length_c 11.821
_cell_volume 1651.820
_database_code_amcsd 0019136
_exptl_crystal_density_diffrn 0.930
_cod_original_sg_symbol_H-M 'P m 3 n'
_cod_original_formula_sum 'O23 H46 C4'
_cod_database_code 9014453

loop_
_space_group_symop_operation_xyz
x,y,z
z,-x,y
-y,z,-x
x,-y,z
-z,x,-y
y,-z,x
-x,y,-z
1/2+x,1/2-z,1/2-y
1/2-z,1/2+y,1/2+x
1/2+y,1/2-x,1/2-z
1/2-x,1/2+z,1/2+y
1/2+z,1/2-y,1/2-x
1/2-y,1/2+x,1/2+z
1/2+x,1/2+z,1/2+y
1/2-z,1/2-y,1/2-x
1/2+y,1/2+x,1/2+z
1/2-x,1/2-z,1/2-y
1/2+z,1/2+y,1/2+x
1/2-y,1/2-x,1/2-z
z,x,-y
-y,-z,x
x,y,-z
-z,-x,y
y,z,-x
-x,-y,z
-z,x,y
y,-z,-x
-x,y,z
z,-x,-y
-y,z,x
x,-y,-z
1/2-x,1/2+z,1/2-y
1/2+z,1/2-y,1/2+x
1/2-y,1/2+x,1/2-z
1/2+x,1/2-z,1/2+y
1/2-z,1/2+y,1/2-x
1/2+y,1/2-x,1/2+z
1/2-x,1/2-z,1/2+y
1/2+z,1/2+y,1/2-x
1/2-y,1/2-x,1/2+z
1/2+x,1/2+z,1/2-y
1/2-z,1/2-y,1/2+x
1/2+y,1/2+x,1/2-z
-z,-x,-y
y,z,x
-x,-y,-z
z,x,y
-y,-z,-x

loop_
_atom_site_label
_atom_site_fract_x
_atom_site_fract_y
_atom_site_fract_z
_atom_site_occupancy
_atom_site_U_iso_or_equiv
_atom_site_type_symbol
_atom_site_attached_hydrogens
O1 0.18410 0.18410 0.18410 1.00000 0.00920 O 0
O2 0.00000 0.31000 0.11540 1.00000 0.00570 O 0
O3 0.00000 0.50000 0.25000 1.00000 0.00760 O 0
H1 0.23140 0.23140 0.23140 0.50000 0.01700 H 0
H2 0.00000 0.43050 0.20070 0.50000 0.01500 H 0
H3 0.00000 0.38010 0.16140 0.50000 0.01200 H 0
H4 0.00000 0.31570 0.03490 0.50000 0.01800 H 0
H5 0.06730 0.26620 0.13730 0.50000 0.02400 H 0
H6 0.11770 0.22570 0.15820 0.50000 0.01900 H 0
CH4-1 0.00000 0.00000 0.00000 1.00000 ? C 0
CH4-2 0.25000 0.50000 0.00000 1.00000 ? C 0

loop_
_cod_changelog_entry_id
_cod_changelog_entry_author
_cod_changelog_entry_date
_cod_changelog_entry_text
1
;cod-tools version 3.8.0
Id: cif_guess_AMCSD_atom_types 9581 2023-05-17 12:35:41Z saulius
;
2023-05-23T09:24:43+03:00
;Derived atom types and hydrogen counts
from atom names that follow the AMCSD naming convention
(Wat == water, O-H == hydroxyl).
;

loop_
_cod_related_entry_id
_cod_related_entry_database
_cod_related_entry_code
1 AMCSD 0019136
